data_8106333
loop_
_publ_author_name
'Xiao, Jian'
'Wang, Kai'
'Chen, Qiang'
'Zhang, Xiu-Qin'
'Lu, Guo-Yuan'

_publ_section_title
;
 Crystal structure of N 2,N 4-dibutyl-6-chloro-N 2,N
 4-bis(1,2,2,6,6-pentamethylpiperidin-4-yl)-1,3,5-triazine-2,4-diamine,
 C31H58ClN7 -- Important intermediate of Chimassorb 119 synthesis
;
_journal_issue 5
_journal_name_full 'Zeitschrift f\"ur Kristallographie - New Crystal Structures'
_journal_page_first 885
_journal_page_last 888
_journal_paper_doi 10.1515/ncrs-2018-0079
_journal_volume 233
_journal_year 2018
_chemical_formula_moiety 'C31 H58 Cl N7'
_chemical_formula_sum 'C31 H58 Cl N7'
_chemical_formula_weight 564.29
_chemical_name_systematic
; 
2-chloro-4,6-bis[<i>N</i>-(1,2,2,6,6-pentam-ethyl-4-piperidinyl)
-butylamino]-1,3,5-
triazine
;
_space_group_IT_number 14
_space_group_name_Hall '-P 2ybc'
_space_group_name_H-M_alt 'P 1 21/c 1'
_symmetry_cell_setting monoclinic
_symmetry_space_group_name_Hall '-P 2ybc'
_symmetry_space_group_name_H-M 'P 1 21/c 1'
_atom_sites_solution_hydrogens geom
_atom_sites_solution_primary direct
_atom_sites_solution_secondary difmap
_audit_creation_method SHELXL-2014/7
_cell_angle_alpha 90.00
_cell_angle_beta 90.819(2)
_cell_angle_gamma 90.00
_cell_formula_units_Z 8
_cell_length_a 29.9370(18)
_cell_length_b 15.6432(8)
_cell_length_c 14.2792(8)
_cell_measurement_reflns_used 6369
_cell_measurement_temperature 173(2)
_cell_measurement_theta_max 25.16
_cell_measurement_theta_min 3.02
_cell_volume 6686.4(6)
_computing_cell_refinement 'Bruker SAINT'
_computing_data_collection 'Bruker APEX2'
_computing_data_reduction 'Bruker SAINT'
_computing_molecular_graphics 'Bruker SHELXTL'
_computing_publication_material 'Bruker SHELXTL'
_computing_structure_refinement 'SHELXS-97 (Sheldrick, 2008)[5]'
_computing_structure_solution 'SHELXS-97 (Sheldrick, 2008)[5]'
_diffrn_ambient_temperature 173(2)
_diffrn_measured_fraction_theta_full 0.984
_diffrn_measured_fraction_theta_max 0.984
_diffrn_measurement_device_type 'PHOTON100 CMOS detector'
_diffrn_measurement_method 'omega scan'
_diffrn_radiation_monochromator 'TRIUMPH curved crystal monochromator'
_diffrn_radiation_source 'fine-focus sealed tube'
_diffrn_radiation_type MoK\a
_diffrn_radiation_wavelength 0.71073
_diffrn_reflns_av_R_equivalents 0.0716
_diffrn_reflns_av_sigmaI/netI 0.0865
_diffrn_reflns_limit_h_max 34
_diffrn_reflns_limit_h_min -35
_diffrn_reflns_limit_k_max 18
_diffrn_reflns_limit_k_min -18
_diffrn_reflns_limit_l_max 17
_diffrn_reflns_limit_l_min -17
_diffrn_reflns_number 32658
_diffrn_reflns_theta_full 25.36
_diffrn_reflns_theta_max 25.36
_diffrn_reflns_theta_min 3.02
_exptl_absorpt_coefficient_mu 0.145
_exptl_absorpt_correction_T_max 0.7452
_exptl_absorpt_correction_T_min 0.6755
_exptl_absorpt_correction_type multi-scan
_exptl_absorpt_process_details 'SADABS (Bruker, 2014)'
_exptl_crystal_colour colorless
_exptl_crystal_density_diffrn 1.121
_exptl_crystal_density_method 'not measured'
_exptl_crystal_description block
_exptl_crystal_F_000 2480
_exptl_crystal_size_max 0.43
_exptl_crystal_size_mid 0.31
_exptl_crystal_size_min 0.27
_refine_diff_density_max 0.645
_refine_diff_density_min -0.412
_refine_diff_density_rms 0.056
_refine_ls_extinction_method none
_refine_ls_goodness_of_fit_ref 1.067
_refine_ls_hydrogen_treatment constr
_refine_ls_matrix_type full
_refine_ls_number_parameters 727
_refine_ls_number_reflns 12056
_refine_ls_number_restraints 0
_refine_ls_restrained_S_all 1.067
_refine_ls_R_factor_all 0.1262
_refine_ls_R_factor_gt 0.0671
_refine_ls_shift/su_max 0.000
_refine_ls_shift/su_mean 0.000
_refine_ls_structure_factor_coef Fsqd
_refine_ls_weighting_details 'calc w=1/[\s^2^(Fo^2^)+(0.0790P)^2^+4.6929P] where P=(Fo^2^+2Fc^2^)/3'
_refine_ls_weighting_scheme calc
_refine_ls_wR_factor_gt 0.1665
_refine_ls_wR_factor_ref 0.1925
_reflns_number_gt 7336
_reflns_number_total 12056
_reflns_threshold_expression >2sigma(I)
_cod_data_source_file suppl_ncrs-2018-0079_suppl.cif
_cod_data_source_block 1
_cod_depositor_comments
;
The following automatic conversions were performed:

data item '_symmetry_cell_setting' value 'Monoclinic' was changed to
'monoclinic' in accordance with the built-in table derived from the
CIF Core dictionary named 'cif_core.dic' version 2.4.5 last updated
on 2014-11-21.

Automatic conversion script
Id: cif_fix_values 8738 2021-04-28 16:35:53Z antanas 
;
_cod_original_sg_symbol_Hall '-P 2ybc  '
_cod_original_sg_symbol_H-M 'P2(1)/c  '
_cod_database_code 8106333

loop_
_symmetry_equiv_pos_as_xyz
'x, y, z'
'-x, y+1/2, -z+1/2'
'-x, -y, -z'
'x, -y-1/2, z-1/2'

loop_
_atom_site_label
_atom_site_type_symbol
_atom_site_fract_x
_atom_site_fract_y
_atom_site_fract_z
_atom_site_U_iso_or_equiv
_atom_site_adp_type
_atom_site_occupancy
_atom_site_symmetry_multiplicity
_atom_site_calc_flag
_atom_site_refinement_flags
_atom_site_disorder_assembly
_atom_site_disorder_group
C1A C 0.26829(11) 0.3979(2) 0.1596(2) 0.0262(8) Uani 1 1 d . . .
C2A C 0.33707(11) 0.4313(2) 0.1164(2) 0.0235(7) Uani 1 1 d . . .
C3A C 0.31006(11) 0.4797(2) 0.2537(2) 0.0238(7) Uani 1 1 d . . .
C4A C 0.40603(13) 0.2744(2) -0.1439(3) 0.0323(9) Uani 1 1 d . . .
C5A C 0.41011(11) 0.3296(2) -0.0560(2) 0.0271(8) Uani 1 1 d . . .
H5A1 H 0.4197 0.2933 -0.0027 0.032 Uiso 1 1 calc R . .
H5A2 H 0.4335 0.3733 -0.0657 0.032 Uiso 1 1 calc R . .
C6A C 0.36684(11) 0.3740(2) -0.0315(2) 0.0244(8) Uani 1 1 d . . .
H6A H 0.3437 0.3292 -0.0204 0.029 Uiso 1 1 calc R . .
C7A C 0.35167(12) 0.4278(2) -0.1147(2) 0.0273(8) Uani 1 1 d . . .
H7A1 H 0.3739 0.4735 -0.1251 0.033 Uiso 1 1 calc R . .
H7A2 H 0.3229 0.4555 -0.0996 0.033 Uiso 1 1 calc R . .
C8A C 0.34571(12) 0.3762(2) -0.2055(2) 0.0327(9) Uani 1 1 d . . .
C9A C 0.38706(17) 0.2823(3) -0.3125(3) 0.0560(12) Uani 1 1 d . . .
H9A1 H 0.4169 0.2594 -0.3247 0.084 Uiso 1 1 calc R . .
H9A2 H 0.3786 0.3227 -0.3621 0.084 Uiso 1 1 calc R . .
H9A3 H 0.3654 0.2353 -0.3112 0.084 Uiso 1 1 calc R . .
C10A C 0.37989(16) 0.1909(2) -0.1225(3) 0.0505(11) Uani 1 1 d . . .
H10A H 0.3512 0.2054 -0.0941 0.076 Uiso 1 1 calc R . .
H10B H 0.3974 0.1555 -0.0789 0.076 Uiso 1 1 calc R . .
H10C H 0.3745 0.1593 -0.1808 0.076 Uiso 1 1 calc R . .
C11A C 0.45398(14) 0.2478(3) -0.1692(3) 0.0508(12) Uani 1 1 d . . .
H11A H 0.4528 0.2026 -0.2168 0.076 Uiso 1 1 calc R . .
H11B H 0.4696 0.2265 -0.1131 0.076 Uiso 1 1 calc R . .
H11C H 0.4700 0.2973 -0.1939 0.076 Uiso 1 1 calc R . .
C12A C 0.30264(13) 0.3226(3) -0.2003(3) 0.0467(11) Uani 1 1 d . . .
H12A H 0.3020 0.2809 -0.2515 0.070 Uiso 1 1 calc R . .
H12B H 0.2766 0.3603 -0.2059 0.070 Uiso 1 1 calc R . .
H12C H 0.3019 0.2924 -0.1402 0.070 Uiso 1 1 calc R . .
C13A C 0.33966(16) 0.4421(3) -0.2842(3) 0.0507(11) Uani 1 1 d . . .
H13A H 0.3682 0.4706 -0.2956 0.076 Uiso 1 1 calc R . .
H13B H 0.3174 0.4846 -0.2659 0.076 Uiso 1 1 calc R . .
H13C H 0.3295 0.4131 -0.3416 0.076 Uiso 1 1 calc R . .
C14A C 0.40926(11) 0.4853(2) 0.0654(2) 0.0249(8) Uani 1 1 d . . .
H14A H 0.3983 0.5406 0.0897 0.030 Uiso 1 1 calc R . .
H14B H 0.4220 0.4960 0.0029 0.030 Uiso 1 1 calc R . .
C15A C 0.44614(11) 0.4529(2) 0.1302(2) 0.0291(8) Uani 1 1 d . . .
H15A H 0.4574 0.3978 0.1059 0.035 Uiso 1 1 calc R . .
H15B H 0.4336 0.4422 0.1929 0.035 Uiso 1 1 calc R . .
C16A C 0.48495(12) 0.5155(2) 0.1396(3) 0.0329(9) Uani 1 1 d . . .
H16A H 0.4978 0.5254 0.0770 0.040 Uiso 1 1 calc R . .
H16B H 0.4735 0.5709 0.1627 0.040 Uiso 1 1 calc R . .
C17A C 0.52144(13) 0.4847(3) 0.2053(3) 0.0478(11) Uani 1 1 d . . .
H17A H 0.5091 0.4751 0.2675 0.072 Uiso 1 1 calc R . .
H17B H 0.5451 0.5279 0.2094 0.072 Uiso 1 1 calc R . .
H17C H 0.5339 0.4311 0.1815 0.072 Uiso 1 1 calc R . .
C18A C 0.38858(13) 0.7230(2) 0.3488(3) 0.0403(10) Uani 1 1 d . . .
C19A C 0.34609(13) 0.6689(2) 0.3393(3) 0.0402(10) Uani 1 1 d . . .
H19A H 0.3242 0.6884 0.3859 0.048 Uiso 1 1 calc R . .
H19B H 0.3328 0.6777 0.2761 0.048 Uiso 1 1 calc R . .
C20A C 0.35516(12) 0.5747(2) 0.3537(2) 0.0284(8) Uani 1 1 d . . .
H20A H 0.3784 0.5572 0.3078 0.034 Uiso 1 1 calc R . .
C21A C 0.37470(13) 0.5622(2) 0.4509(3) 0.0361(9) Uani 1 1 d . . .
H21A H 0.3806 0.5006 0.4612 0.043 Uiso 1 1 calc R . .
H21B H 0.3526 0.5809 0.4976 0.043 Uiso 1 1 calc R . .
C22A C 0.41811(14) 0.6121(3) 0.4662(3) 0.0402(10) Uani 1 1 d . . .
C23A C 0.44883(18) 0.7587(3) 0.4616(4) 0.0685(14) Uani 1 1 d . . .
H23A H 0.4599 0.7471 0.5252 0.103 Uiso 1 1 calc R . .
H23B H 0.4398 0.8188 0.4566 0.103 Uiso 1 1 calc R . .
H23C H 0.4725 0.7469 0.4166 0.103 Uiso 1 1 calc R . .
C24A C 0.41844(17) 0.7103(3) 0.2629(3) 0.0614(13) Uani 1 1 d . . .
H24A H 0.4463 0.7422 0.2718 0.092 Uiso 1 1 calc R . .
H24B H 0.4028 0.7312 0.2066 0.092 Uiso 1 1 calc R . .
H24C H 0.4252 0.6493 0.2555 0.092 Uiso 1 1 calc R . .
C25A C 0.37391(17) 0.8176(3) 0.3495(4) 0.0669(15) Uani 1 1 d . . .
H25A H 0.3599 0.8308 0.4094 0.100 Uiso 1 1 calc R . .
H25B H 0.3525 0.8278 0.2982 0.100 Uiso 1 1 calc R . .
H25C H 0.4001 0.8544 0.3414 0.100 Uiso 1 1 calc R . .
C26A C 0.45685(14) 0.5689(3) 0.4134(4) 0.0600(13) Uani 1 1 d . . .
H26A H 0.4485 0.5624 0.3471 0.090 Uiso 1 1 calc R . .
H26B H 0.4629 0.5126 0.4407 0.090 Uiso 1 1 calc R . .
H26C H 0.4837 0.6045 0.4188 0.090 Uiso 1 1 calc R . .
C27A C 0.42895(19) 0.6066(3) 0.5716(3) 0.0699(15) Uani 1 1 d . . .
H27A H 0.4592 0.6282 0.5836 0.105 Uiso 1 1 calc R . .
H27B H 0.4270 0.5470 0.5921 0.105 Uiso 1 1 calc R . .
H27C H 0.4075 0.6412 0.6063 0.105 Uiso 1 1 calc R . .
C28A C 0.27865(12) 0.5212(2) 0.4033(2) 0.0311(8) Uani 1 1 d . . .
H28A H 0.2498 0.5297 0.3698 0.037 Uiso 1 1 calc R . .
H28B H 0.2828 0.5695 0.4475 0.037 Uiso 1 1 calc R . .
C29A C 0.27680(13) 0.4387(2) 0.4581(3) 0.0371(9) Uani 1 1 d . . .
H29A H 0.2735 0.3905 0.4136 0.044 Uiso 1 1 calc R . .
H29B H 0.3054 0.4310 0.4926 0.044 Uiso 1 1 calc R . .
C30A C 0.23909(16) 0.4356(3) 0.5267(3) 0.0532(12) Uani 1 1 d . . .
H30A H 0.2448 0.4786 0.5764 0.064 Uiso 1 1 calc R . .
H30B H 0.2110 0.4519 0.4937 0.064 Uiso 1 1 calc R . .
C31A C 0.23274(18) 0.3507(3) 0.5714(3) 0.0629(13) Uani 1 1 d . . .
H31A H 0.2238 0.3089 0.5236 0.094 Uiso 1 1 calc R . .
H31B H 0.2094 0.3548 0.6187 0.094 Uiso 1 1 calc R . .
H31C H 0.2608 0.3324 0.6013 0.094 Uiso 1 1 calc R . .
C1B C 0.22620(11) 0.8738(2) 0.1645(2) 0.0244(8) Uani 1 1 d . . .
C2B C 0.15926(11) 0.9183(2) 0.1164(2) 0.0208(7) Uani 1 1 d . . .
C3B C 0.18819(11) 0.9627(2) 0.2562(2) 0.0216(7) Uani 1 1 d . . .
C4B C 0.14532(12) 0.8773(2) -0.2102(2) 0.0271(8) Uani 1 1 d . . .
C5B C 0.14263(11) 0.9247(2) -0.1166(2) 0.0235(7) Uani 1 1 d . . .
H5B1 H 0.1724 0.9490 -0.1013 0.028 Uiso 1 1 calc R . .
H5B2 H 0.1214 0.9729 -0.1237 0.028 Uiso 1 1 calc R . .
C6B C 0.12786(11) 0.8691(2) -0.0352(2) 0.0232(7) Uani 1 1 d . . .
H6B H 0.1504 0.8226 -0.0261 0.028 Uiso 1 1 calc R . .
C7B C 0.08329(11) 0.8281(2) -0.0607(2) 0.0250(8) Uani 1 1 d . . .
H7B1 H 0.0603 0.8734 -0.0658 0.030 Uiso 1 1 calc R . .
H7B2 H 0.0746 0.7892 -0.0095 0.030 Uiso 1 1 calc R . .
C8B C 0.08388(12) 0.7776(2) -0.1528(2) 0.0278(8) Uani 1 1 d . . .
C9B C 0.09836(15) 0.7941(3) -0.3216(2) 0.0456(11) Uani 1 1 d . . .
H9B1 H 0.1194 0.7464 -0.3254 0.068 Uiso 1 1 calc R . .
H9B2 H 0.1056 0.8368 -0.3693 0.068 Uiso 1 1 calc R . .
H9B3 H 0.0679 0.7731 -0.3324 0.068 Uiso 1 1 calc R . .
C10B C 0.18703(13) 0.8199(2) -0.2117(3) 0.0386(9) Uani 1 1 d . . .
H10D H 0.1886 0.7859 -0.1540 0.058 Uiso 1 1 calc R . .
H10E H 0.2138 0.8556 -0.2160 0.058 Uiso 1 1 calc R . .
H10F H 0.1853 0.7816 -0.2659 0.058 Uiso 1 1 calc R . .
C11B C 0.15117(14) 0.9473(2) -0.2845(2) 0.0404(10) Uani 1 1 d . . .
H11D H 0.1582 0.9208 -0.3447 0.061 Uiso 1 1 calc R . .
H11E H 0.1756 0.9855 -0.2654 0.061 Uiso 1 1 calc R . .
H11F H 0.1234 0.9802 -0.2909 0.061 Uiso 1 1 calc R . .
C12B C 0.10848(14) 0.6921(2) -0.1379(3) 0.0396(10) Uani 1 1 d . . .
H12D H 0.1107 0.6620 -0.1978 0.059 Uiso 1 1 calc R . .
H12E H 0.0919 0.6568 -0.0936 0.059 Uiso 1 1 calc R . .
H12F H 0.1385 0.7031 -0.1126 0.059 Uiso 1 1 calc R . .
C13B C 0.03484(13) 0.7566(2) -0.1777(3) 0.0388(10) Uani 1 1 d . . .
H13D H 0.0200 0.8079 -0.2022 0.058 Uiso 1 1 calc R . .
H13E H 0.0195 0.7370 -0.1214 0.058 Uiso 1 1 calc R . .
H13F H 0.0338 0.7114 -0.2253 0.058 Uiso 1 1 calc R . .
C14B C 0.08858(11) 0.9799(2) 0.0647(2) 0.0252(8) Uani 1 1 d . . .
H14C H 0.0753 0.9935 0.0025 0.030 Uiso 1 1 calc R . .
H14D H 0.1007 1.0337 0.0915 0.030 Uiso 1 1 calc R . .
C15B C 0.05205(11) 0.9468(2) 0.1279(2) 0.0274(8) Uani 1 1 d . . .
H15C H 0.0392 0.8940 0.1003 0.033 Uiso 1 1 calc R . .
H15D H 0.0653 0.9319 0.1896 0.033 Uiso 1 1 calc R . .
C16B C 0.01503(11) 1.0112(2) 0.1416(2) 0.0297(8) Uani 1 1 d . . .
H16C H 0.0021 1.0266 0.0796 0.036 Uiso 1 1 calc R . .
H16D H 0.0279 1.0638 0.1695 0.036 Uiso 1 1 calc R . .
C17B C -0.02210(13) 0.9785(3) 0.2041(3) 0.0413(10) Uani 1 1 d . . .
H17D H -0.0366 0.9291 0.1744 0.062 Uiso 1 1 calc R . .
H17E H -0.0442 1.0239 0.2133 0.062 Uiso 1 1 calc R . .
H17F H -0.0094 0.9615 0.2649 0.062 Uiso 1 1 calc R . .
C18B C 0.08348(12) 1.1103(2) 0.4588(2) 0.0308(8) Uani 1 1 d . . .
C19B C 0.12403(12) 1.0513(2) 0.4462(2) 0.0291(8) Uani 1 1 d . . .
H19C H 0.1458 1.0616 0.4979 0.035 Uiso 1 1 calc R . .
H19D H 0.1141 0.9910 0.4501 0.035 Uiso 1 1 calc R . .
C20B C 0.14706(11) 1.0654(2) 0.3529(2) 0.0273(8) Uani 1 1 d . . .
H20B H 0.1244 1.0560 0.3018 0.033 Uiso 1 1 calc R . .
C21B C 0.16195(13) 1.1572(2) 0.3482(3) 0.0342(9) Uani 1 1 d . . .
H21C H 0.1772 1.1667 0.2880 0.041 Uiso 1 1 calc R . .
H21D H 0.1839 1.1681 0.3993 0.041 Uiso 1 1 calc R . .
C22B C 0.12328(14) 1.2214(2) 0.3563(3) 0.0370(9) Uani 1 1 d . . .
C23B C 0.06216(17) 1.2621(3) 0.4622(4) 0.0603(14) Uani 1 1 d . . .
H23D H 0.0375 1.2546 0.4171 0.090 Uiso 1 1 calc R . .
H23E H 0.0741 1.3202 0.4569 0.090 Uiso 1 1 calc R . .
H23F H 0.0512 1.2531 0.5258 0.090 Uiso 1 1 calc R . .
C24B C 0.04405(13) 1.0789(3) 0.3974(3) 0.0450(10) Uani 1 1 d . . .
H24D H 0.0198 1.1210 0.3991 0.068 Uiso 1 1 calc R . .
H24E H 0.0333 1.0240 0.4213 0.068 Uiso 1 1 calc R . .
H24F H 0.0539 1.0718 0.3328 0.068 Uiso 1 1 calc R . .
C25B C 0.07045(15) 1.1009(3) 0.5620(3) 0.0476(11) Uani 1 1 d . . .
H25D H 0.0934 1.1273 0.6020 0.071 Uiso 1 1 calc R . .
H25E H 0.0679 1.0401 0.5776 0.071 Uiso 1 1 calc R . .
H25F H 0.0417 1.1292 0.5721 0.071 Uiso 1 1 calc R . .
C26B C 0.09587(16) 1.2217(3) 0.2646(3) 0.0515(12) Uani 1 1 d . . .
H26D H 0.0855 1.1636 0.2507 0.077 Uiso 1 1 calc R . .
H26E H 0.1146 1.2421 0.2134 0.077 Uiso 1 1 calc R . .
H26F H 0.0700 1.2596 0.2711 0.077 Uiso 1 1 calc R . .
C27B C 0.14392(17) 1.3105(3) 0.3695(4) 0.0569(13) Uani 1 1 d . . .
H27D H 0.1208 1.3541 0.3606 0.085 Uiso 1 1 calc R . .
H27E H 0.1675 1.3190 0.3236 0.085 Uiso 1 1 calc R . .
H27F H 0.1567 1.3152 0.4329 0.085 Uiso 1 1 calc R . .
C28B C 0.21869(11) 0.9933(2) 0.4116(2) 0.0293(8) Uani 1 1 d . . .
H28C H 0.2181 1.0426 0.4551 0.035 Uiso 1 1 calc R . .
H28D H 0.2486 0.9915 0.3829 0.035 Uiso 1 1 calc R . .
C29B C 0.21142(13) 0.9108(2) 0.4672(2) 0.0363(9) Uani 1 1 d . . .
H29C H 0.1807 0.9114 0.4921 0.044 Uiso 1 1 calc R . .
H29D H 0.2135 0.8617 0.4238 0.044 Uiso 1 1 calc R . .
C30B C 0.24411(14) 0.8964(3) 0.5486(3) 0.0433(10) Uani 1 1 d . . .
H30C H 0.2446 0.9484 0.5882 0.052 Uiso 1 1 calc R . .
H30D H 0.2329 0.8488 0.5874 0.052 Uiso 1 1 calc R . .
C31B C 0.29019(15) 0.8767(3) 0.5207(4) 0.0565(12) Uani 1 1 d . . .
H31D H 0.2900 0.8275 0.4782 0.085 Uiso 1 1 calc R . .
H31E H 0.3083 0.8632 0.5765 0.085 Uiso 1 1 calc R . .
H31F H 0.3030 0.9263 0.4888 0.085 Uiso 1 1 calc R . .
Cl1A Cl 0.21671(3) 0.35110(6) 0.13449(7) 0.0368(2) Uani 1 1 d . . .
Cl1B Cl 0.27567(3) 0.81828(6) 0.14199(7) 0.0403(3) Uani 1 1 d . . .
N1A N 0.26999(9) 0.43953(18) 0.23970(18) 0.0260(7) Uani 1 1 d . . .
N2A N 0.29914(9) 0.38719(17) 0.09507(19) 0.0259(7) Uani 1 1 d . . .
N3A N 0.34409(9) 0.47881(17) 0.19321(18) 0.0238(6) Uani 1 1 d . . .
N4A N 0.37118(9) 0.42679(18) 0.05467(18) 0.0245(6) Uani 1 1 d . . .
N5A N 0.38746(10) 0.32660(19) -0.2215(2) 0.0332(7) Uani 1 1 d . . .
N6A N 0.31499(9) 0.52225(18) 0.33512(18) 0.0267(7) Uani 1 1 d . . .
N7A N 0.41027(11) 0.7038(2) 0.4410(2) 0.0414(8) Uani 1 1 d . . .
N1B N 0.22630(9) 0.91616(18) 0.24427(19) 0.0266(7) Uani 1 1 d . . .
N2B N 0.19552(9) 0.86809(17) 0.09815(19) 0.0256(6) Uani 1 1 d . . .
N3B N 0.15456(9) 0.96737(17) 0.19276(18) 0.0230(6) Uani 1 1 d . . .
N4B N 0.12569(9) 0.91909(17) 0.05227(18) 0.0225(6) Uani 1 1 d . . .
N5B N 0.10165(10) 0.83328(18) -0.22820(19) 0.0277(7) Uani 1 1 d . . .
N6B N 0.18456(9) 1.00567(18) 0.33765(19) 0.0273(7) Uani 1 1 d . . .
N7B N 0.09753(11) 1.20000(19) 0.4427(2) 0.0359(8) Uani 1 1 d . . .

loop_
_atom_site_aniso_label
_atom_site_aniso_U_11
_atom_site_aniso_U_22
_atom_site_aniso_U_33
_atom_site_aniso_U_23
_atom_site_aniso_U_13
_atom_site_aniso_U_12
C1A 0.0222(19) 0.0272(19) 0.029(2) 0.0038(15) 0.0029(15) -0.0018(15)
C2A 0.0242(18) 0.0265(18) 0.0198(17) 0.0010(14) 0.0008(14) -0.0002(15)
C3A 0.0227(19) 0.0261(18) 0.0225(18) 0.0046(15) -0.0021(14) 0.0031(15)
C4A 0.033(2) 0.0275(19) 0.037(2) -0.0086(16) -0.0002(17) -0.0007(16)
C5A 0.0250(19) 0.030(2) 0.0258(18) -0.0010(15) -0.0002(15) 0.0000(15)
C6A 0.0197(18) 0.0322(19) 0.0213(17) -0.0053(15) 0.0019(14) -0.0053(15)
C7A 0.0247(19) 0.034(2) 0.0236(18) -0.0066(15) -0.0025(15) 0.0021(15)
C8A 0.031(2) 0.042(2) 0.0250(19) -0.0064(16) -0.0032(16) 0.0004(17)
C9A 0.066(3) 0.067(3) 0.035(2) -0.022(2) 0.001(2) 0.008(3)
C10A 0.061(3) 0.029(2) 0.061(3) -0.008(2) -0.006(2) -0.009(2)
C11A 0.041(3) 0.050(3) 0.062(3) -0.027(2) -0.003(2) 0.013(2)
C12A 0.034(2) 0.063(3) 0.043(2) -0.014(2) -0.0064(19) -0.008(2)
C13A 0.061(3) 0.062(3) 0.029(2) 0.001(2) -0.011(2) 0.006(2)
C14A 0.0231(18) 0.0282(18) 0.0236(18) -0.0021(15) 0.0025(14) -0.0060(15)
C15A 0.0229(19) 0.036(2) 0.0282(19) -0.0021(16) -0.0009(15) -0.0005(16)
C16A 0.024(2) 0.044(2) 0.030(2) -0.0033(17) 0.0012(16) -0.0037(17)
C17A 0.026(2) 0.067(3) 0.050(3) -0.011(2) -0.0046(19) -0.001(2)
C18A 0.034(2) 0.035(2) 0.052(3) 0.0040(19) -0.0011(19) 0.0007(18)
C19A 0.036(2) 0.041(2) 0.043(2) 0.0053(18) -0.0070(18) 0.0041(18)
C20A 0.0259(19) 0.031(2) 0.0279(19) -0.0055(15) 0.0004(15) 0.0012(16)
C21A 0.040(2) 0.036(2) 0.031(2) -0.0031(17) -0.0073(17) -0.0002(18)
C22A 0.036(2) 0.047(2) 0.037(2) -0.0026(18) -0.0124(18) -0.0016(19)
C23A 0.068(4) 0.053(3) 0.083(4) -0.010(3) -0.021(3) -0.018(3)
C24A 0.060(3) 0.072(3) 0.052(3) 0.007(2) 0.012(2) -0.015(3)
C25A 0.047(3) 0.038(3) 0.115(4) 0.013(3) -0.004(3) -0.005(2)
C26A 0.032(2) 0.066(3) 0.082(4) -0.005(3) -0.011(2) 0.011(2)
C27A 0.076(4) 0.084(4) 0.049(3) 0.004(3) -0.029(3) -0.028(3)
C28A 0.026(2) 0.041(2) 0.0264(19) -0.0064(16) 0.0039(16) 0.0036(16)
C29A 0.040(2) 0.040(2) 0.031(2) -0.0001(17) -0.0005(18) 0.0019(18)
C30A 0.059(3) 0.053(3) 0.049(3) 0.003(2) 0.022(2) 0.004(2)
C31A 0.071(4) 0.063(3) 0.054(3) 0.018(2) -0.007(3) -0.016(3)
C1B 0.0174(17) 0.0294(19) 0.0263(19) 0.0003(15) 0.0002(14) 0.0043(14)
C2B 0.0182(17) 0.0231(17) 0.0212(17) 0.0005(14) 0.0047(14) 0.0013(14)
C3B 0.0195(18) 0.0266(18) 0.0187(17) 0.0015(14) 0.0010(14) -0.0010(14)
C4B 0.0257(19) 0.034(2) 0.0213(17) -0.0068(15) 0.0034(15) -0.0010(15)
C5B 0.0164(17) 0.0298(19) 0.0243(18) -0.0069(14) 0.0003(14) -0.0017(14)
C6B 0.0250(19) 0.0244(18) 0.0201(17) -0.0056(14) -0.0003(14) 0.0045(14)
C7B 0.0252(19) 0.0264(18) 0.0233(18) 0.0008(14) 0.0026(14) 0.0014(15)
C8B 0.029(2) 0.0258(18) 0.0283(19) -0.0058(15) 0.0009(16) -0.0013(15)
C9B 0.050(3) 0.062(3) 0.024(2) -0.0152(19) 0.0003(19) -0.005(2)
C10B 0.034(2) 0.043(2) 0.039(2) -0.0113(18) 0.0077(18) 0.0025(18)
C11B 0.047(3) 0.047(2) 0.027(2) 0.0029(17) 0.0107(18) -0.006(2)
C12B 0.044(2) 0.025(2) 0.050(2) -0.0056(18) 0.001(2) 0.0049(17)
C13B 0.031(2) 0.038(2) 0.047(2) -0.0141(18) 0.0001(18) -0.0077(17)
C14B 0.0267(19) 0.0260(18) 0.0230(18) -0.0040(14) -0.0013(15) 0.0079(15)
C15B 0.0275(19) 0.0290(19) 0.0258(18) -0.0030(15) 0.0021(15) 0.0068(15)
C16B 0.0245(19) 0.038(2) 0.0262(19) -0.0064(16) -0.0015(15) 0.0076(16)
C17B 0.029(2) 0.045(2) 0.050(2) -0.007(2) 0.0090(19) 0.0068(18)
C18B 0.030(2) 0.034(2) 0.029(2) -0.0061(16) 0.0048(16) 0.0034(16)
C19B 0.030(2) 0.0276(19) 0.0299(19) -0.0045(15) 0.0020(16) -0.0009(16)
C20B 0.0230(18) 0.034(2) 0.0251(18) -0.0061(15) -0.0034(15) 0.0044(15)
C21B 0.034(2) 0.039(2) 0.030(2) 0.0001(17) 0.0059(17) -0.0020(17)
C22B 0.044(2) 0.031(2) 0.037(2) 0.0009(17) 0.0036(19) 0.0014(18)
C23B 0.067(3) 0.041(3) 0.074(3) -0.002(2) 0.023(3) 0.018(2)
C24B 0.029(2) 0.055(3) 0.051(3) -0.001(2) 0.0008(19) 0.002(2)
C25B 0.049(3) 0.053(3) 0.041(2) 0.001(2) 0.016(2) 0.014(2)
C26B 0.057(3) 0.052(3) 0.045(3) 0.009(2) -0.005(2) 0.011(2)
C27B 0.066(3) 0.033(2) 0.072(3) 0.000(2) 0.013(3) -0.003(2)
C28B 0.0198(18) 0.044(2) 0.0244(18) -0.0099(16) -0.0049(14) -0.0004(16)
C29B 0.039(2) 0.041(2) 0.029(2) -0.0039(17) -0.0020(17) 0.0019(18)
C30B 0.046(3) 0.043(2) 0.040(2) -0.0062(19) -0.0091(19) 0.005(2)
C31B 0.042(3) 0.052(3) 0.075(3) 0.014(2) 0.000(2) 0.001(2)
Cl1A 0.0254(5) 0.0449(6) 0.0401(5) -0.0057(4) 0.0036(4) -0.0111(4)
Cl1B 0.0277(5) 0.0511(6) 0.0420(6) -0.0096(5) -0.0036(4) 0.0172(4)
N1A 0.0243(16) 0.0329(16) 0.0210(15) 0.0018(13) 0.0021(12) 0.0011(13)
N2A 0.0246(16) 0.0279(16) 0.0253(15) -0.0015(12) 0.0017(13) -0.0038(13)
N3A 0.0232(15) 0.0315(16) 0.0167(14) -0.0017(12) 0.0003(12) 0.0005(12)
N4A 0.0210(15) 0.0317(16) 0.0209(14) -0.0064(12) 0.0028(12) -0.0058(12)
N5A 0.0367(18) 0.0388(18) 0.0240(16) -0.0134(14) 0.0013(14) -0.0017(14)
N6A 0.0225(16) 0.0360(17) 0.0217(15) -0.0041(13) 0.0009(12) -0.0003(13)
N7A 0.040(2) 0.0379(19) 0.047(2) -0.0106(16) -0.0051(16) -0.0063(15)
N1B 0.0240(16) 0.0323(16) 0.0233(15) -0.0002(13) -0.0018(12) 0.0046(13)
N2B 0.0230(16) 0.0297(16) 0.0243(15) -0.0008(12) 0.0011(12) 0.0076(12)
N3B 0.0218(15) 0.0286(15) 0.0186(14) -0.0016(12) 0.0008(12) 0.0028(12)
N4B 0.0185(15) 0.0281(15) 0.0209(14) -0.0026(12) -0.0014(12) 0.0066(12)
N5B 0.0285(16) 0.0340(17) 0.0207(15) -0.0074(12) -0.0014(12) -0.0012(13)
N6B 0.0238(16) 0.0378(17) 0.0201(15) -0.0067(13) -0.0043(12) 0.0036(13)
N7B 0.0391(19) 0.0316(17) 0.0372(18) -0.0041(14) 0.0073(15) 0.0065(14)

loop_
_atom_type_symbol
_atom_type_description
_atom_type_scat_dispersion_real
_atom_type_scat_dispersion_imag
_atom_type_scat_source
C C 0.0033 0.0016 'International Tables Vol C Tables 4.2.6.8 and 6.1.1.4'
H H 0.0000 0.0000 'International Tables Vol C Tables 4.2.6.8 and 6.1.1.4'
N N 0.0061 0.0033 'International Tables Vol C Tables 4.2.6.8 and 6.1.1.4'
Cl Cl 0.1484 0.1585 'International Tables Vol C Tables 4.2.6.8 and 6.1.1.4'

loop_
_geom_angle_atom_site_label_1
_geom_angle_atom_site_label_2
_geom_angle_atom_site_label_3
_geom_angle
_geom_angle_site_symmetry_1
_geom_angle_site_symmetry_3
N1A C1A N2A 130.4(3) . .
N1A C1A Cl1A 114.2(2) . .
N2A C1A Cl1A 115.4(3) . .
N3A C2A N4A 116.7(3) . .
N3A C2A N2A 125.9(3) . .
N4A C2A N2A 117.5(3) . .
N3A C3A N6A 119.0(3) . .
N3A C3A N1A 124.9(3) . .
N6A C3A N1A 116.0(3) . .
N5A C4A C5A 109.1(3) . .
N5A C4A C11A 108.3(3) . .
C5A C4A C11A 106.4(3) . .
N5A C4A C10A 115.2(3) . .
C5A C4A C10A 110.4(3) . .
C11A C4A C10A 107.0(3) . .
C6A C5A C4A 113.0(3) . .
C6A C5A H5A1 109.0 . .
C4A C5A H5A1 109.0 . .
C6A C5A H5A2 109.0 . .
C4A C5A H5A2 109.0 . .
H5A1 C5A H5A2 107.8 . .
N4A C6A C5A 112.4(3) . .
N4A C6A C7A 111.2(3) . .
C5A C6A C7A 108.6(3) . .
N4A C6A H6A 108.2 . .
C5A C6A H6A 108.2 . .
C7A C6A H6A 108.2 . .
C6A C7A C8A 113.6(3) . .
C6A C7A H7A1 108.9 . .
C8A C7A H7A1 108.9 . .
C6A C7A H7A2 108.9 . .
C8A C7A H7A2 108.9 . .
H7A1 C7A H7A2 107.7 . .
N5A C8A C7A 108.4(3) . .
N5A C8A C13A 109.1(3) . .
C7A C8A C13A 106.1(3) . .
N5A C8A C12A 115.3(3) . .
C7A C8A C12A 109.4(3) . .
C13A C8A C12A 108.1(3) . .
N5A C9A H9A1 109.5 . .
N5A C9A H9A2 109.5 . .
H9A1 C9A H9A2 109.5 . .
N5A C9A H9A3 109.5 . .
H9A1 C9A H9A3 109.5 . .
H9A2 C9A H9A3 109.5 . .
C4A C10A H10A 109.5 . .
C4A C10A H10B 109.5 . .
H10A C10A H10B 109.5 . .
C4A C10A H10C 109.5 . .
H10A C10A H10C 109.5 . .
H10B C10A H10C 109.5 . .
C4A C11A H11A 109.5 . .
C4A C11A H11B 109.5 . .
H11A C11A H11B 109.5 . .
C4A C11A H11C 109.5 . .
H11A C11A H11C 109.5 . .
H11B C11A H11C 109.5 . .
C8A C12A H12A 109.5 . .
C8A C12A H12B 109.5 . .
H12A C12A H12B 109.5 . .
C8A C12A H12C 109.5 . .
H12A C12A H12C 109.5 . .
H12B C12A H12C 109.5 . .
C8A C13A H13A 109.5 . .
C8A C13A H13B 109.5 . .
H13A C13A H13B 109.5 . .
C8A C13A H13C 109.5 . .
H13A C13A H13C 109.5 . .
H13B C13A H13C 109.5 . .
N4A C14A C15A 114.4(3) . .
N4A C14A H14A 108.7 . .
C15A C14A H14A 108.7 . .
N4A C14A H14B 108.7 . .
C15A C14A H14B 108.7 . .
H14A C14A H14B 107.6 . .
C14A C15A C16A 112.7(3) . .
C14A C15A H15A 109.0 . .
C16A C15A H15A 109.0 . .
C14A C15A H15B 109.0 . .
C16A C15A H15B 109.0 . .
H15A C15A H15B 107.8 . .
C17A C16A C15A 113.2(3) . .
C17A C16A H16A 108.9 . .
C15A C16A H16A 108.9 . .
C17A C16A H16B 108.9 . .
C15A C16A H16B 108.9 . .
H16A C16A H16B 107.7 . .
C16A C17A H17A 109.5 . .
C16A C17A H17B 109.5 . .
H17A C17A H17B 109.5 . .
C16A C17A H17C 109.5 . .
H17A C17A H17C 109.5 . .
H17B C17A H17C 109.5 . .
N7A C18A C19A 108.5(3) . .
N7A C18A C24A 115.3(3) . .
C19A C18A C24A 110.4(4) . .
N7A C18A C25A 107.9(4) . .
C19A C18A C25A 107.1(3) . .
C24A C18A C25A 107.3(4) . .
C20A C19A C18A 112.3(3) . .
C20A C19A H19A 109.2 . .
C18A C19A H19A 109.2 . .
C20A C19A H19B 109.2 . .
C18A C19A H19B 109.2 . .
H19A C19A H19B 107.9 . .
N6A C20A C19A 111.9(3) . .
N6A C20A C21A 113.3(3) . .
C19A C20A C21A 108.5(3) . .
N6A C20A H20A 107.6 . .
C19A C20A H20A 107.6 . .
C21A C20A H20A 107.6 . .
C20A C21A C22A 112.4(3) . .
C20A C21A H21A 109.1 . .
C22A C21A H21A 109.1 . .
C20A C21A H21B 109.1 . .
C22A C21A H21B 109.1 . .
H21A C21A H21B 107.8 . .
N7A C22A C21A 109.0(3) . .
N7A C22A C27A 108.6(3) . .
C21A C22A C27A 106.2(3) . .
N7A C22A C26A 114.7(3) . .
C21A C22A C26A 110.4(3) . .
C27A C22A C26A 107.7(4) . .
N7A C23A H23A 109.5 . .
N7A C23A H23B 109.5 . .
H23A C23A H23B 109.5 . .
N7A C23A H23C 109.5 . .
H23A C23A H23C 109.5 . .
H23B C23A H23C 109.5 . .
C18A C24A H24A 109.5 . .
C18A C24A H24B 109.5 . .
H24A C24A H24B 109.5 . .
C18A C24A H24C 109.5 . .
H24A C24A H24C 109.5 . .
H24B C24A H24C 109.5 . .
C18A C25A H25A 109.5 . .
C18A C25A H25B 109.5 . .
H25A C25A H25B 109.5 . .
C18A C25A H25C 109.5 . .
H25A C25A H25C 109.5 . .
H25B C25A H25C 109.5 . .
C22A C26A H26A 109.5 . .
C22A C26A H26B 109.5 . .
H26A C26A H26B 109.5 . .
C22A C26A H26C 109.5 . .
H26A C26A H26C 109.5 . .
H26B C26A H26C 109.5 . .
C22A C27A H27A 109.5 . .
C22A C27A H27B 109.5 . .
H27A C27A H27B 109.5 . .
C22A C27A H27C 109.5 . .
H27A C27A H27C 109.5 . .
H27B C27A H27C 109.5 . .
N6A C28A C29A 112.6(3) . .
N6A C28A H28A 109.1 . .
C29A C28A H28A 109.1 . .
N6A C28A H28B 109.1 . .
C29A C28A H28B 109.1 . .
H28A C28A H28B 107.8 . .
C30A C29A C28A 113.4(3) . .
C30A C29A H29A 108.9 . .
C28A C29A H29A 108.9 . .
C30A C29A H29B 108.9 . .
C28A C29A H29B 108.9 . .
H29A C29A H29B 107.7 . .
C31A C30A C29A 114.2(4) . .
C31A C30A H30A 108.7 . .
C29A C30A H30A 108.7 . .
C31A C30A H30B 108.7 . .
C29A C30A H30B 108.7 . .
H30A C30A H30B 107.6 . .
C30A C31A H31A 109.5 . .
C30A C31A H31B 109.5 . .
H31A C31A H31B 109.5 . .
C30A C31A H31C 109.5 . .
H31A C31A H31C 109.5 . .
H31B C31A H31C 109.5 . .
N2B C1B N1B 130.6(3) . .
N2B C1B Cl1B 114.7(2) . .
N1B C1B Cl1B 114.6(3) . .
N3B C2B N4B 117.4(3) . .
N3B C2B N2B 125.1(3) . .
N4B C2B N2B 117.5(3) . .
N3B C3B N6B 119.0(3) . .
N3B C3B N1B 124.3(3) . .
N6B C3B N1B 116.8(3) . .
N5B C4B C5B 108.4(2) . .
N5B C4B C11B 108.5(3) . .
C5B C4B C11B 105.4(3) . .
N5B C4B C10B 115.8(3) . .
C5B C4B C10B 110.3(3) . .
C11B C4B C10B 107.8(3) . .
C6B C5B C4B 114.2(3) . .
C6B C5B H5B1 108.7 . .
C4B C5B H5B1 108.7 . .
C6B C5B H5B2 108.7 . .
C4B C5B H5B2 108.7 . .
H5B1 C5B H5B2 107.6 . .
N4B C6B C5B 111.1(3) . .
N4B C6B C7B 112.2(3) . .
C5B C6B C7B 108.8(3) . .
N4B C6B H6B 108.2 . .
C5B C6B H6B 108.2 . .
C7B C6B H6B 108.2 . .
C6B C7B C8B 113.7(3) . .
C6B C7B H7B1 108.8 . .
C8B C7B H7B1 108.8 . .
C6B C7B H7B2 108.8 . .
C8B C7B H7B2 108.8 . .
H7B1 C7B H7B2 107.7 . .
N5B C8B C7B 109.1(3) . .
N5B C8B C12B 115.7(3) . .
C7B C8B C12B 109.9(3) . .
N5B C8B C13B 107.9(3) . .
C7B C8B C13B 106.5(3) . .
C12B C8B C13B 107.4(3) . .
N5B C9B H9B1 109.5 . .
N5B C9B H9B2 109.5 . .
H9B1 C9B H9B2 109.5 . .
N5B C9B H9B3 109.5 . .
H9B1 C9B H9B3 109.5 . .
H9B2 C9B H9B3 109.5 . .
C4B C10B H10D 109.5 . .
C4B C10B H10E 109.5 . .
H10D C10B H10E 109.5 . .
C4B C10B H10F 109.5 . .
H10D C10B H10F 109.5 . .
H10E C10B H10F 109.5 . .
C4B C11B H11D 109.5 . .
C4B C11B H11E 109.5 . .
H11D C11B H11E 109.5 . .
C4B C11B H11F 109.5 . .
H11D C11B H11F 109.5 . .
H11E C11B H11F 109.5 . .
C8B C12B H12D 109.5 . .
C8B C12B H12E 109.5 . .
H12D C12B H12E 109.5 . .
C8B C12B H12F 109.5 . .
H12D C12B H12F 109.5 . .
H12E C12B H12F 109.5 . .
C8B C13B H13D 109.5 . .
C8B C13B H13E 109.5 . .
H13D C13B H13E 109.5 . .
C8B C13B H13F 109.5 . .
H13D C13B H13F 109.5 . .
H13E C13B H13F 109.5 . .
N4B C14B C15B 113.7(3) . .
N4B C14B H14C 108.8 . .
C15B C14B H14C 108.8 . .
N4B C14B H14D 108.8 . .
C15B C14B H14D 108.8 . .
H14C C14B H14D 107.7 . .
C16B C15B C14B 112.6(3) . .
C16B C15B H15C 109.1 . .
C14B C15B H15C 109.1 . .
C16B C15B H15D 109.1 . .
C14B C15B H15D 109.1 . .
H15C C15B H15D 107.8 . .
C15B C16B C17B 113.2(3) . .
C15B C16B H16C 108.9 . .
C17B C16B H16C 108.9 . .
C15B C16B H16D 108.9 . .
C17B C16B H16D 108.9 . .
H16C C16B H16D 107.8 . .
C16B C17B H17D 109.5 . .
C16B C17B H17E 109.5 . .
H17D C17B H17E 109.5 . .
C16B C17B H17F 109.5 . .
H17D C17B H17F 109.5 . .
H17E C17B H17F 109.5 . .
N7B C18B C25B 108.4(3) . .
N7B C18B C19B 108.8(3) . .
C25B C18B C19B 105.5(3) . .
N7B C18B C24B 115.4(3) . .
C25B C18B C24B 108.2(3) . .
C19B C18B C24B 110.0(3) . .
C20B C19B C18B 112.6(3) . .
C20B C19B H19C 109.1 . .
C18B C19B H19C 109.1 . .
C20B C19B H19D 109.1 . .
C18B C19B H19D 109.1 . .
H19C C19B H19D 107.8 . .
N6B C20B C21B 111.7(3) . .
N6B C20B C19B 113.0(3) . .
C21B C20B C19B 108.4(3) . .
N6B C20B H20B 107.8 . .
C21B C20B H20B 107.8 . .
C19B C20B H20B 107.8 . .
C20B C21B C22B 113.3(3) . .
C20B C21B H21C 108.9 . .
C22B C21B H21C 108.9 . .
C20B C21B H21D 108.9 . .
C22B C21B H21D 108.9 . .
H21C C21B H21D 107.7 . .
N7B C22B C27B 108.1(3) . .
N7B C22B C26B 115.3(3) . .
C27B C22B C26B 108.2(4) . .
N7B C22B C21B 108.2(3) . .
C27B C22B C21B 107.4(3) . .
C26B C22B C21B 109.4(3) . .
N7B C23B H23D 109.5 . .
N7B C23B H23E 109.5 . .
H23D C23B H23E 109.5 . .
N7B C23B H23F 109.5 . .
H23D C23B H23F 109.5 . .
H23E C23B H23F 109.5 . .
C18B C24B H24D 109.5 . .
C18B C24B H24E 109.5 . .
H24D C24B H24E 109.5 . .
C18B C24B H24F 109.5 . .
H24D C24B H24F 109.5 . .
H24E C24B H24F 109.5 . .
C18B C25B H25D 109.5 . .
C18B C25B H25E 109.5 . .
H25D C25B H25E 109.5 . .
C18B C25B H25F 109.5 . .
H25D C25B H25F 109.5 . .
H25E C25B H25F 109.5 . .
C22B C26B H26D 109.5 . .
C22B C26B H26E 109.5 . .
H26D C26B H26E 109.5 . .
C22B C26B H26F 109.5 . .
H26D C26B H26F 109.5 . .
H26E C26B H26F 109.5 . .
C22B C27B H27D 109.5 . .
C22B C27B H27E 109.5 . .
H27D C27B H27E 109.5 . .
C22B C27B H27F 109.5 . .
H27D C27B H27F 109.5 . .
H27E C27B H27F 109.5 . .
N6B C28B C29B 112.4(3) . .
N6B C28B H28C 109.1 . .
C29B C28B H28C 109.1 . .
N6B C28B H28D 109.1 . .
C29B C28B H28D 109.1 . .
H28C C28B H28D 107.9 . .
C30B C29B C28B 115.1(3) . .
C30B C29B H29C 108.5 . .
C28B C29B H29C 108.5 . .
C30B C29B H29D 108.5 . .
C28B C29B H29D 108.5 . .
H29C C29B H29D 107.5 . .
C31B C30B C29B 114.7(4) . .
C31B C30B H30C 108.6 . .
C29B C30B H30C 108.6 . .
C31B C30B H30D 108.6 . .
C29B C30B H30D 108.6 . .
H30C C30B H30D 107.6 . .
C30B C31B H31D 109.5 . .
C30B C31B H31E 109.5 . .
H31D C31B H31E 109.5 . .
C30B C31B H31F 109.5 . .
H31D C31B H31F 109.5 . .
H31E C31B H31F 109.5 . .
C1A N1A C3A 112.2(3) . .
C1A N2A C2A 111.6(3) . .
C2A N3A C3A 114.9(3) . .
C2A N4A C14A 119.3(3) . .
C2A N4A C6A 120.5(3) . .
C14A N4A C6A 119.4(2) . .
C9A N5A C4A 113.5(3) . .
C9A N5A C8A 112.6(3) . .
C4A N5A C8A 118.7(3) . .
C3A N6A C28A 119.6(3) . .
C3A N6A C20A 120.6(3) . .
C28A N6A C20A 119.7(3) . .
C23A N7A C18A 113.0(3) . .
C23A N7A C22A 113.2(4) . .
C18A N7A C22A 118.1(3) . .
C1B N1B C3B 112.6(3) . .
C1B N2B C2B 111.8(3) . .
C2B N3B C3B 115.4(3) . .
C2B N4B C6B 121.9(3) . .
C2B N4B C14B 118.6(3) . .
C6B N4B C14B 119.1(3) . .
C9B N5B C8B 113.1(3) . .
C9B N5B C4B 113.3(3) . .
C8B N5B C4B 117.7(3) . .
C3B N6B C28B 119.3(3) . .
C3B N6B C20B 120.8(3) . .
C28B N6B C20B 119.8(3) . .
C23B N7B C18B 113.0(3) . .
C23B N7B C22B 112.9(3) . .
C18B N7B C22B 119.2(3) . .

loop_
_geom_bond_atom_site_label_1
_geom_bond_atom_site_label_2
_geom_bond_distance
_geom_bond_site_symmetry_2
C1A N1A 1.316(4) .
C1A N2A 1.325(4) .
C1A Cl1A 1.742(4) .
C2A N3A 1.339(4) .
C2A N4A 1.360(4) .
C2A N2A 1.359(4) .
C3A N3A 1.345(4) .
C3A N6A 1.346(4) .
C3A N1A 1.367(4) .
C4A N5A 1.479(5) .
C4A C5A 1.527(5) .
C4A C11A 1.543(5) .
C4A C10A 1.555(5) .
C5A C6A 1.515(5) .
C5A H5A1 0.9900 .
C5A H5A2 0.9900 .
C6A N4A 1.486(4) .
C6A C7A 1.520(5) .
C6A H6A 1.0000 .
C7A C8A 1.535(5) .
C7A H7A1 0.9900 .
C7A H7A2 0.9900 .
C8A N5A 1.492(5) .
C8A C13A 1.534(5) .
C8A C12A 1.542(5) .
C9A N5A 1.473(5) .
C9A H9A1 0.9800 .
C9A H9A2 0.9800 .
C9A H9A3 0.9800 .
C10A H10A 0.9800 .
C10A H10B 0.9800 .
C10A H10C 0.9800 .
C11A H11A 0.9800 .
C11A H11B 0.9800 .
C11A H11C 0.9800 .
C12A H12A 0.9800 .
C12A H12B 0.9800 .
C12A H12C 0.9800 .
C13A H13A 0.9800 .
C13A H13B 0.9800 .
C13A H13C 0.9800 .
C14A N4A 1.468(4) .
C14A C15A 1.518(5) .
C14A H14A 0.9900 .
C14A H14B 0.9900 .
C15A C16A 1.524(5) .
C15A H15A 0.9900 .
C15A H15B 0.9900 .
C16A C17A 1.508(5) .
C16A H16A 0.9900 .
C16A H16B 0.9900 .
C17A H17A 0.9800 .
C17A H17B 0.9800 .
C17A H17C 0.9800 .
C18A N7A 1.490(5) .
C18A C19A 1.532(6) .
C18A C24A 1.541(6) .
C18A C25A 1.545(6) .
C19A C20A 1.513(5) .
C19A H19A 0.9900 .
C19A H19B 0.9900 .
C20A N6A 1.476(4) .
C20A C21A 1.512(5) .
C20A H20A 1.0000 .
C21A C22A 1.529(5) .
C21A H21A 0.9900 .
C21A H21B 0.9900 .
C22A N7A 1.497(5) .
C22A C27A 1.538(6) .
C22A C26A 1.547(6) .
C23A N7A 1.465(6) .
C23A H23A 0.9800 .
C23A H23B 0.9800 .
C23A H23C 0.9800 .
C24A H24A 0.9800 .
C24A H24B 0.9800 .
C24A H24C 0.9800 .
C25A H25A 0.9800 .
C25A H25B 0.9800 .
C25A H25C 0.9800 .
C26A H26A 0.9800 .
C26A H26B 0.9800 .
C26A H26C 0.9800 .
C27A H27A 0.9800 .
C27A H27B 0.9800 .
C27A H27C 0.9800 .
C28A N6A 1.470(4) .
C28A C29A 1.511(5) .
C28A H28A 0.9900 .
C28A H28B 0.9900 .
C29A C30A 1.506(5) .
C29A H29A 0.9900 .
C29A H29B 0.9900 .
C30A C31A 1.487(6) .
C30A H30A 0.9900 .
C30A H30B 0.9900 .
C31A H31A 0.9800 .
C31A H31B 0.9800 .
C31A H31C 0.9800 .
C1B N2B 1.314(4) .
C1B N1B 1.317(4) .
C1B Cl1B 1.751(3) .
C2B N3B 1.343(4) .
C2B N4B 1.350(4) .
C2B N2B 1.368(4) .
C3B N3B 1.346(4) .
C3B N6B 1.349(4) .
C3B N1B 1.366(4) .
C4B N5B 1.497(4) .
C4B C5B 1.531(4) .
C4B C11B 1.536(5) .
C4B C10B 1.539(5) .
C5B C6B 1.522(4) .
C5B H5B1 0.9900 .
C5B H5B2 0.9900 .
C6B N4B 1.476(4) .
C6B C7B 1.520(5) .
C6B H6B 1.0000 .
C7B C8B 1.535(4) .
C7B H7B1 0.9900 .
C7B H7B2 0.9900 .
C8B N5B 1.489(4) .
C8B C12B 1.540(5) .
C8B C13B 1.541(5) .
C9B N5B 1.470(4) .
C9B H9B1 0.9800 .
C9B H9B2 0.9800 .
C9B H9B3 0.9800 .
C10B H10D 0.9800 .
C10B H10E 0.9800 .
C10B H10F 0.9800 .
C11B H11D 0.9800 .
C11B H11E 0.9800 .
C11B H11F 0.9800 .
C12B H12D 0.9800 .
C12B H12E 0.9800 .
C12B H12F 0.9800 .
C13B H13D 0.9800 .
C13B H13E 0.9800 .
C13B H13F 0.9800 .
C14B N4B 1.476(4) .
C14B C15B 1.519(4) .
C14B H14C 0.9900 .
C14B H14D 0.9900 .
C15B C16B 1.512(5) .
C15B H15C 0.9900 .
C15B H15D 0.9900 .
C16B C17B 1.525(5) .
C16B H16C 0.9900 .
C16B H16D 0.9900 .
C17B H17D 0.9800 .
C17B H17E 0.9800 .
C17B H17F 0.9800 .
C18B N7B 1.484(5) .
C18B C25B 1.536(5) .
C18B C19B 1.537(5) .
C18B C24B 1.540(5) .
C19B C20B 1.524(4) .
C19B H19C 0.9900 .
C19B H19D 0.9900 .
C20B N6B 1.479(4) .
C20B C21B 1.505(5) .
C20B H20B 1.0000 .
C21B C22B 1.538(5) .
C21B H21C 0.9900 .
C21B H21D 0.9900 .
C22B N7B 1.502(5) .
C22B C27B 1.535(5) .
C22B C26B 1.535(6) .
C23B N7B 1.467(5) .
C23B H23D 0.9800 .
C23B H23E 0.9800 .
C23B H23F 0.9800 .
C24B H24D 0.9800 .
C24B H24E 0.9800 .
C24B H24F 0.9800 .
C25B H25D 0.9800 .
C25B H25E 0.9800 .
C25B H25F 0.9800 .
C26B H26D 0.9800 .
C26B H26E 0.9800 .
C26B H26F 0.9800 .
C27B H27D 0.9800 .
C27B H27E 0.9800 .
C27B H27F 0.9800 .
C28B N6B 1.472(4) .
C28B C29B 1.532(5) .
C28B H28C 0.9900 .
C28B H28D 0.9900 .
C29B C30B 1.525(5) .
C29B H29C 0.9900 .
C29B H29D 0.9900 .
C30B C31B 1.474(6) .
C30B H30C 0.9900 .
C30B H30D 0.9900 .
C31B H31D 0.9800 .
C31B H31E 0.9800 .
C31B H31F 0.9800 .

loop_
_geom_hbond_atom_site_label_D
_geom_hbond_atom_site_label_H
_geom_hbond_atom_site_label_A
_geom_hbond_distance_DH
_geom_hbond_distance_HA
_geom_hbond_distance_DA
_geom_hbond_angle_DHA
_geom_hbond_site_symmetry_A
_geom_hbond_publ_flag
C6A H6A N2A 1.0000 2.3200 2.743(4) 104.00 . yes
C6B H6B N2B 1.0000 2.3300 2.760(4) 105.00 . yes
C20A H20A N3A 1.0000 2.2800 2.755(4) 108.00 . yes
C20B H20B N3B 1.0000 2.2800 2.765(4) 108.00 . yes
